data_4314374
loop_
_publ_author_name
'Samir Das'
'Indranil Chakraborty'
'Animesh Chakravorty'

_publ_section_title
;
 Rhenium Chemistry of Diazabutadienes and Derived Iminoacetamides Spanning
 the Valence Domain II-VI. Synthesis, Characterization, and Metal-Promoted
 Regiospecific Imine Oxidation
;
_journal_name_full 'Inorganic Chemistry'
_journal_page_first 6545
_journal_page_last 6555
_journal_paper_doi 10.1021/ic034586c
_journal_volume 42
_journal_year 2003
_chemical_formula_sum 'C16 H16 Cl3 N2 O Re'
_chemical_formula_weight 544.86
_chemical_name_systematic
;
   ?
;
_space_group_IT_number 61
_symmetry_cell_setting orthorhombic
_symmetry_space_group_name_Hall '-P 2ac 2ab'
_symmetry_space_group_name_H-M 'P b c a'
_atom_sites_solution_hydrogens geom
_atom_sites_solution_primary heavy
_atom_sites_solution_secondary difmap
_audit_creation_method SHELXL
_cell_angle_alpha 90.00
_cell_angle_beta 90.00
_cell_angle_gamma 90.00
_cell_formula_units_Z 8
_cell_length_a 20.196(8)
_cell_length_b 8.227(6)
_cell_length_c 20.880(11)
_cell_measurement_reflns_used 30
_cell_measurement_temperature 293(2)
_cell_measurement_theta_max 14
_cell_measurement_theta_min 7
_cell_volume 3469(3)
_computing_cell_refinement 'Siemens P3/P4-PC V4.27'
_computing_data_collection 'Siemens P3/P4-PC V4.27'
_computing_data_reduction 'Siemens P3/P4-PC V4.27'
_computing_molecular_graphics 'Siemens SHELXTL V5.03 PC'
_computing_publication_material 'Siemens SHELXTL V5.03 PC'
_computing_structure_refinement 'SHELXL-93 (Sheldrick, 1993)'
_computing_structure_solution 'SHELXS-86 (Sheldrick, 1990)'
_diffrn_ambient_temperature 293(2)
_diffrn_measurement_device 'Siemens R3m/V'
_diffrn_measurement_method '\w scans'
_diffrn_radiation_monochromator graphite
_diffrn_radiation_source 'fine-focus sealed tube'
_diffrn_radiation_type MoK\a
_diffrn_radiation_wavelength 0.71073
_diffrn_reflns_av_R_equivalents 0.0000
_diffrn_reflns_av_sigmaI/netI 0.0466
_diffrn_reflns_limit_h_max 24
_diffrn_reflns_limit_h_min 0
_diffrn_reflns_limit_k_max 9
_diffrn_reflns_limit_k_min 0
_diffrn_reflns_limit_l_max 0
_diffrn_reflns_limit_l_min -24
_diffrn_reflns_number 2974
_diffrn_reflns_theta_max 25.00
_diffrn_reflns_theta_min 1.95
_diffrn_standards_decay_% 0
_diffrn_standards_interval_count 198
_diffrn_standards_number 2
_exptl_absorpt_coefficient_mu 7.471
_exptl_absorpt_correction_T_max 0.210
_exptl_absorpt_correction_T_min 0.134
_exptl_absorpt_correction_type semi-empirical
_exptl_crystal_colour dark
_exptl_crystal_density_diffrn 2.086
_exptl_crystal_description parallelopiped
_exptl_crystal_F_000 2080
_exptl_crystal_size_max 0.35
_exptl_crystal_size_mid 0.30
_exptl_crystal_size_min 0.30
_refine_diff_density_max 2.245
_refine_diff_density_min -0.933
_refine_diff_density_rms 0.231
_refine_ls_extinction_method none
_refine_ls_goodness_of_fit_all 1.137
_refine_ls_goodness_of_fit_obs 1.139
_refine_ls_matrix_type full
_refine_ls_number_parameters 208
_refine_ls_number_reflns 2964
_refine_ls_number_restraints 0
_refine_ls_restrained_S_all 1.291
_refine_ls_restrained_S_obs 1.139
_refine_ls_R_factor_all 0.1127
_refine_ls_R_factor_obs 0.0673
_refine_ls_shift/esd_max 0.000
_refine_ls_shift/esd_mean 0.000
_refine_ls_structure_factor_coef Fsqd
_refine_ls_weighting_details 'w=1/[\s^2^(Fo^2^)+(0.1051P)^2^+16.3766P] where P=(Fo^2^+2Fc^2^)/3'
_refine_ls_weighting_scheme calc
_refine_ls_wR_factor_all 0.2410
_refine_ls_wR_factor_obs 0.1648
_reflns_number_observed 1831
_reflns_number_total 2974
_reflns_observed_criterion >2sigma(I)
_cod_data_source_file ic034586csi20030819_123709_1.cif
_cod_data_source_block dim11
_cod_depositor_comments
;
The following automatic conversions were performed:

'_symmetry_cell_setting' value 'Orthorhombic' changed to
'orthorhombic' according to the built-in table from CIF Core
dictionary named 'cif_core.dic' version 2.4.1 from 2010-06-29.

Automatic conversion script
Id: cif_fix_values 1646 2011-03-28 12:23:43Z adriana 

The following automatic conversions were performed:

'_refine_ls_weighting_scheme' value 'calc
w=1/[\s^2^(Fo^2^)+(0.1051P)^2^+16.3766P] where P=(Fo^2^+2Fc^2^)/3'
was changed to 'calc'. New tag '_refine_ls_weighting_details' was
created. The value of the new tag was set to
'w=1/[\s^2^(Fo^2^)+(0.1051P)^2^+16.3766P] where P=(Fo^2^+2Fc^2^)/3'.

Automatic conversion script
Id: cif_fix_values 3143 2015-03-26 13:38:13Z robertas 

The following automatic conversions were performed:

'_atom_sites_solution_primary' value 'Heavy atom method' was changed
to 'heavy'.

Automatic conversion script
Id: cif_fix_values 6452 2018-10-05 10:23:21Z andrius 
;
_cod_original_cell_volume 3469.5(35)
_cod_database_code 4314374

loop_
_symmetry_equiv_pos_as_xyz
'x, y, z'
'-x+1/2, -y, z+1/2'
'-x, y+1/2, -z+1/2'
'x+1/2, -y+1/2, -z'
'-x, -y, -z'
'x-1/2, y, -z-1/2'
'x, -y-1/2, z-1/2'
'-x-1/2, y-1/2, z'

loop_
_atom_site_aniso_label
_atom_site_aniso_U_11
_atom_site_aniso_U_22
_atom_site_aniso_U_33
_atom_site_aniso_U_23
_atom_site_aniso_U_13
_atom_site_aniso_U_12
Re 0.0680(5) 0.0668(5) 0.0621(4) 0.0013(3) -0.0007(3) 0.0014(4)
Cl2 0.078(3) 0.093(4) 0.080(3) -0.005(3) -0.005(2) -0.009(3)
Cl3 0.067(3) 0.103(4) 0.107(4) 0.010(3) -0.008(3) -0.007(3)
Cl1 0.100(3) 0.086(3) 0.067(2) 0.008(2) 0.007(2) -0.001(3)
N1 0.057(8) 0.065(8) 0.068(8) -0.017(8) 0.012(6) -0.008(7)
N2 0.058(7) 0.082(11) 0.051(7) -0.009(7) 0.000(6) -0.004(8)
O 0.086(8) 0.081(9) 0.072(7) 0.008(7) 0.003(6) 0.018(7)
C1 0.067(10) 0.088(13) 0.053(9) 0.005(8) -0.007(8) 0.018(9)
C2 0.070(11) 0.095(15) 0.076(11) -0.007(11) 0.003(9) 0.000(10)
C3 0.081(12) 0.098(14) 0.067(10) -0.001(11) 0.008(9) -0.004(12)
C4 0.117(17) 0.092(14) 0.063(10) -0.006(11) 0.006(11) 0.016(14)
C5 0.099(15) 0.108(17) 0.061(10) -0.015(11) 0.000(10) -0.014(13)
C6 0.086(13) 0.094(15) 0.065(11) 0.001(10) -0.005(9) -0.002(11)
C7 0.085(12) 0.080(12) 0.048(8) 0.005(8) -0.005(8) 0.003(10)
C8 0.064(10) 0.082(12) 0.063(9) -0.002(9) 0.002(8) 0.004(9)
C9 0.070(11) 0.104(15) 0.076(11) 0.002(11) 0.005(10) -0.004(11)
C10 0.086(13) 0.122(19) 0.061(10) 0.001(11) 0.005(10) -0.009(13)
C11 0.069(11) 0.107(16) 0.084(13) -0.006(12) -0.008(10) 0.000(12)
C12 0.082(11) 0.090(14) 0.061(10) -0.015(10) -0.009(9) -0.005(10)
C13 0.058(9) 0.056(9) 0.071(10) -0.005(9) 0.014(8) -0.005(7)
C14 0.056(9) 0.084(14) 0.060(9) -0.004(9) 0.005(7) -0.016(9)
C15 0.085(12) 0.071(11) 0.088(12) 0.014(10) -0.007(10) 0.000(11)
C16 0.098(15) 0.077(13) 0.075(11) 0.007(10) 0.005(10) -0.005(11)

loop_
_atom_site_label
_atom_site_type_symbol
_atom_site_fract_x
_atom_site_fract_y
_atom_site_fract_z
_atom_site_U_iso_or_equiv
_atom_site_thermal_displace_type
_atom_site_occupancy
_atom_site_calc_flag
_atom_site_refinement_flags
_atom_site_disorder_group
Re Re 0.35580(3) 0.14503(9) 0.93530(3) 0.0656(3) Uani 1 d . .
Cl2 Cl 0.4680(3) 0.1976(7) 0.9527(2) 0.0841(14) Uani 1 d . .
Cl3 Cl 0.2554(3) 0.0502(7) 0.8989(3) 0.0926(15) Uani 1 d . .
Cl1 Cl 0.3662(3) 0.2741(7) 0.8405(2) 0.0843(13) Uani 1 d . .
N1 N 0.3914(6) -0.0817(18) 0.8948(7) 0.063(3) Uani 1 d . .
N2 N 0.3556(7) -0.0298(20) 1.0067(6) 0.064(4) Uani 1 d . .
O O 0.3293(6) 0.2785(17) 0.9881(6) 0.080(3) Uani 1 d . .
C1 C 0.4106(9) -0.0986(25) 0.8294(8) 0.069(5) Uani 1 d . .
C2 C 0.4675(9) -0.0346(26) 0.8079(9) 0.080(5) Uani 1 d . .
H2A H 0.4939(9) 0.0241(26) 0.8361(9) 0.096 Uiso 1 calc R .
C3 C 0.4878(10) -0.0527(27) 0.7462(9) 0.082(5) Uani 1 d . .
H3A H 0.5281(10) -0.0112(27) 0.7324(9) 0.099 Uiso 1 calc R .
C4 C 0.4458(12) -0.1360(27) 0.7042(9) 0.091(6) Uani 1 d . .
H4A H 0.4573(12) -0.1469(27) 0.6614(9) 0.109 Uiso 1 calc R .
C5 C 0.3872(12) -0.2019(30) 0.7262(9) 0.089(6) Uani 1 d . .
H5A H 0.3597(12) -0.2585(30) 0.6984(9) 0.107 Uiso 1 calc R .
C6 C 0.3700(10) -0.1840(26) 0.7883(9) 0.082(6) Uani 1 d . .
H6A H 0.3308(10) -0.2292(26) 0.8033(9) 0.098 Uiso 1 calc R .
C7 C 0.3345(10) 0.0130(24) 1.0713(8) 0.071(5) Uani 1 d . .
C8 C 0.2750(9) -0.0327(24) 1.0938(8) 0.070(4) Uani 1 d . .
H8A H 0.2462(9) -0.0935(24) 1.0686(8) 0.084 Uiso 1 calc R .
C9 C 0.2582(10) 0.0108(27) 1.1527(9) 0.083(5) Uani 1 d . .
H9A H 0.2173(10) -0.0216(27) 1.1687(9) 0.100 Uiso 1 calc R .
C10 C 0.2978(10) 0.0989(29) 1.1895(9) 0.090(6) Uani 1 d . .
H10A H 0.2847(10) 0.1238(29) 1.2311(9) 0.108 Uiso 1 calc R .
C11 C 0.3571(9) 0.1537(28) 1.1675(11) 0.087(6) Uani 1 d . .
H11A H 0.3840(9) 0.2180(28) 1.1933(11) 0.104 Uiso 1 calc R .
C12 C 0.3768(10) 0.1124(24) 1.1066(9) 0.078(5) Uani 1 d . .
H12A H 0.4166(10) 0.1493(24) 1.0896(9) 0.093 Uiso 1 calc R .
C13 C 0.3962(8) -0.2059(21) 0.9320(8) 0.062(4) Uani 1 d . .
C14 C 0.3721(8) -0.1738(25) 0.9949(8) 0.067(5) Uani 1 d . .
C15 C 0.4240(10) -0.3617(23) 0.9135(10) 0.081(5) Uani 1 d . .
H15A H 0.4372(10) -0.3579(23) 0.8693(10) 0.122 Uiso 1 calc R .
H15B H 0.3914(10) -0.4453(23) 0.9192(10) 0.122 Uiso 1 calc R .
H15C H 0.4619(10) -0.3851(23) 0.9397(10) 0.122 Uiso 1 calc R .
C16 C 0.3674(11) -0.3105(25) 1.0398(10) 0.083(6) Uani 1 d . .
H16A H 0.3506(11) -0.2725(25) 1.0801(10) 0.125 Uiso 1 calc R .
H16B H 0.4105(11) -0.3572(25) 1.0460(10) 0.125 Uiso 1 calc R .
H16C H 0.3380(11) -0.3912(25) 1.0227(10) 0.125 Uiso 1 calc R .

loop_
_atom_type_symbol
_atom_type_description
_atom_type_scat_dispersion_real
_atom_type_scat_dispersion_imag
_atom_type_scat_source
C C 0.0033 0.0016 'International Tables Vol C Tables 4.2.6.8 and 6.1.1.4'
H H 0.0000 0.0000 'International Tables Vol C Tables 4.2.6.8 and 6.1.1.4'
N N 0.0061 0.0033 'International Tables Vol C Tables 4.2.6.8 and 6.1.1.4'
O O 0.0106 0.0060 'International Tables Vol C Tables 4.2.6.8 and 6.1.1.4'
Cl Cl 0.1484 0.1585 'International Tables Vol C Tables 4.2.6.8 and 6.1.1.4'
Re Re -1.0185 7.2310 'International Tables Vol C Tables 4.2.6.8 and 6.1.1.4'

loop_
_geom_angle_atom_site_label_1
_geom_angle_atom_site_label_2
_geom_angle_atom_site_label_3
_geom_angle
_geom_angle_site_symmetry_1
_geom_angle_site_symmetry_3
_geom_angle_publ_flag
O Re N2 88.9(6) . . y
O Re N1 160.4(6) . . y
N2 Re N1 71.6(6) . . y
O Re Cl1 107.7(5) . . y
N2 Re Cl1 163.4(4) . . y
N1 Re Cl1 91.8(4) . . y
O Re Cl3 99.2(5) . . y
N2 Re Cl3 90.1(4) . . y
N1 Re Cl3 82.7(4) . . y
Cl1 Re Cl3 87.2(2) . . y
O Re Cl2 95.0(5) . . y
N2 Re Cl2 91.0(4) . . y
N1 Re Cl2 84.1(4) . . y
Cl1 Re Cl2 87.7(2) . . y
Cl3 Re Cl2 165.7(2) . . y
C13 N1 C1 118.7(15) . . ?
C13 N1 Re 118.2(10) . . ?
C1 N1 Re 123.1(12) . . ?
C14 N2 C7 119.2(16) . . ?
C14 N2 Re 120.9(12) . . ?
C7 N2 Re 119.9(12) . . ?
C2 C1 C6 120.0(17) . . ?
C2 C1 N1 121.0(17) . . ?
C6 C1 N1 119.0(17) . . ?
C1 C2 C3 122.2(19) . . ?
C2 C3 C4 117.6(19) . . ?
C5 C4 C3 120.3(19) . . ?
C6 C5 C4 119.8(20) . . ?
C5 C6 C1 120.0(20) . . ?
C8 C7 C12 121.9(17) . . ?
C8 C7 N2 121.2(16) . . ?
C12 C7 N2 116.8(17) . . ?
C9 C8 C7 118.5(19) . . ?
C10 C9 C8 122.2(20) . . ?
C9 C10 C11 121.1(20) . . ?
C10 C11 C12 119.0(20) . . ?
C11 C12 C7 117.2(19) . . ?
N1 C13 C14 112.5(15) . . ?
N1 C13 C15 124.8(16) . . ?
C14 C13 C15 122.7(17) . . ?
N2 C14 C13 116.5(17) . . ?
N2 C14 C16 125.5(16) . . ?
C13 C14 C16 117.9(18) . . ?

loop_
_geom_bond_atom_site_label_1
_geom_bond_atom_site_label_2
_geom_bond_distance
_geom_bond_site_symmetry_2
_geom_bond_publ_flag
Re O 1.646(13) . y
Re N2 2.072(15) . y
Re N1 2.171(14) . y
Re Cl1 2.257(5) . y
Re Cl3 2.303(5) . y
Re Cl2 2.335(5) . y
N1 C13 1.29(2) . y
N1 C1 1.43(2) . ?
N2 C14 1.26(2) . y
N2 C7 1.46(2) . ?
C1 C2 1.34(3) . ?
C1 C6 1.38(3) . ?
C2 C3 1.36(3) . ?
C3 C4 1.40(3) . ?
C4 C5 1.38(3) . ?
C5 C6 1.35(3) . ?
C7 C8 1.34(3) . ?
C7 C12 1.39(3) . ?
C8 C9 1.32(3) . ?
C9 C10 1.32(3) . ?
C10 C11 1.36(3) . ?
C11 C12 1.38(3) . ?
C13 C14 1.43(2) . ?
C13 C15 1.45(2) . ?
C14 C16 1.47(3) . ?
